data_4515535
loop_
_publ_author_name
'Liu, Chengwei'
'Li, Guangchen'
'Shi, Shicheng'
'Meng, Guangrong'
'Lalancette, Roger'
'Szostak, Roman'
'Szostak, Michal'

_publ_section_title
;
 Acyl and Decarbonylative Suzuki Coupling of N-Acetyl Amides: Electronic
 Tuning of Twisted, Acyclic Amides in Catalytic Carbon--Nitrogen Bond
 Cleavage
;
_journal_issue 10
_journal_name_full 'ACS Catalysis'
_journal_page_first 9131
_journal_paper_doi 10.1021/acscatal.8b02815
_journal_volume 8
_journal_year 2018
_chemical_formula_moiety 'C15 H13 N O2'
_chemical_formula_sum 'C15 H13 N O2'
_chemical_formula_weight 239.26
_space_group_crystal_system monoclinic
_space_group_IT_number 14
_space_group_name_Hall '-P 2ybc'
_space_group_name_H-M_alt 'P 1 21/c 1'
_atom_sites_solution_hydrogens geom
_atom_sites_solution_primary direct
_atom_sites_solution_secondary difmap
_audit_creation_method SHELXL-2014/7
_cell_angle_alpha 90
_cell_angle_beta 96.056(1)
_cell_angle_gamma 90
_cell_formula_units_Z 4
_cell_length_a 5.8829(2)
_cell_length_b 8.2280(2)
_cell_length_c 25.8460(7)
_cell_measurement_reflns_used 7515
_cell_measurement_temperature 100(2)
_cell_measurement_theta_max 69.15
_cell_measurement_theta_min 3.44
_cell_volume 1244.08(6)
_computing_cell_refinement 'APEX 2'
_computing_data_collection 'APEX 2 (Bruker, 2006)'
_computing_data_reduction 'SAINT (Bruker, 2005)'
_computing_molecular_graphics SHELXTL
_computing_publication_material SHELXTL
_computing_structure_refinement 'SHELXL-2014/7 (Sheldrick, 2014)'
_computing_structure_solution 'SHELXL-2014/7 (Sheldrick, 2014)'
_diffrn_ambient_temperature 100(2)
_diffrn_measured_fraction_theta_full 0.982
_diffrn_measured_fraction_theta_max 0.954
_diffrn_measurement_device_type 'Bruker SMART CCD Apex-II area-detector'
_diffrn_measurement_method '\f and \w'
_diffrn_radiation_monochromator graphite
_diffrn_radiation_source 'fine-focus sealed tube'
_diffrn_radiation_type CuK\a
_diffrn_radiation_wavelength 1.54178
_diffrn_reflns_av_R_equivalents 0.0209
_diffrn_reflns_av_unetI/netI 0.0118
_diffrn_reflns_Laue_measured_fraction_full 0.982
_diffrn_reflns_Laue_measured_fraction_max 0.954
_diffrn_reflns_limit_h_max 7
_diffrn_reflns_limit_h_min -6
_diffrn_reflns_limit_k_max 9
_diffrn_reflns_limit_k_min -9
_diffrn_reflns_limit_l_max 29
_diffrn_reflns_limit_l_min -30
_diffrn_reflns_number 12991
_diffrn_reflns_point_group_measured_fraction_full 0.982
_diffrn_reflns_point_group_measured_fraction_max 0.954
_diffrn_reflns_theta_full 67.679
_diffrn_reflns_theta_max 69.141
_diffrn_reflns_theta_min 3.439
_exptl_absorpt_coefficient_mu 0.687
_exptl_absorpt_correction_T_max 0.938
_exptl_absorpt_correction_T_min 0.847
_exptl_absorpt_correction_type numerical
_exptl_absorpt_process_details 'SADABS (Sheldrick, 2008a)'
_exptl_crystal_colour colourless
_exptl_crystal_density_diffrn 1.277
_exptl_crystal_description block
_exptl_crystal_F_000 504
_exptl_crystal_size_max 0.319
_exptl_crystal_size_mid 0.210
_exptl_crystal_size_min 0.150
_refine_diff_density_max 0.604
_refine_diff_density_min -0.175
_refine_diff_density_rms 0.044
_refine_ls_extinction_coef 0.0025(4)
_refine_ls_extinction_expression Fc^*^=kFc[1+0.001xFc^2^\l^3^/sin(2\q)]^-1/4^
_refine_ls_extinction_method 'SHELXL-2014/7 (Sheldrick 2014'
_refine_ls_goodness_of_fit_ref 1.043
_refine_ls_hydrogen_treatment constr
_refine_ls_matrix_type full
_refine_ls_number_parameters 165
_refine_ls_number_reflns 2208
_refine_ls_number_restraints 0
_refine_ls_restrained_S_all 1.043
_refine_ls_R_factor_all 0.0478
_refine_ls_R_factor_gt 0.0462
_refine_ls_shift/su_max 0.000
_refine_ls_shift/su_mean 0.000
_refine_ls_structure_factor_coef Fsqd
_refine_ls_weighting_details 'w=1/[\s^2^(Fo^2^)+(0.0495P)^2^+1.0210P] where P=(Fo^2^+2Fc^2^)/3'
_refine_ls_weighting_scheme calc
_refine_ls_wR_factor_gt 0.1134
_refine_ls_wR_factor_ref 0.1146
_reflns_Friedel_coverage 0.000
_reflns_number_gt 2106
_reflns_number_total 2208
_reflns_threshold_expression 'I > 2\s(I)'
_cod_data_source_file cs8b02815_si_002.cif
_cod_data_source_block 170324RAL_CHENGWEI_100K_0m_a
_cod_original_sg_symbol_H-M 'P 21/c'
_cod_database_code 4515535
_shelx_shelxl_version_number 2014/7
_shelx_space_group_comment
;
The symmetry employed for this shelxl refinement is uniquely defined
by the following loop, which should always be used as a source of
symmetry information in preference to the above space-group names.
They are only intended as comments.
;
_shelx_estimated_absorpt_t_min 0.811
_shelx_estimated_absorpt_t_max 0.904

loop_
_space_group_symop_operation_xyz
'x, y, z'
'-x, y+1/2, -z+1/2'
'-x, -y, -z'
'x, -y-1/2, z-1/2'

loop_
_atom_site_label
_atom_site_type_symbol
_atom_site_fract_x
_atom_site_fract_y
_atom_site_fract_z
_atom_site_U_iso_or_equiv
_atom_site_adp_type
_atom_site_occupancy
_atom_site_site_symmetry_order
_atom_site_calc_flag
_atom_site_refinement_flags_posn
_atom_site_refinement_flags_adp
O1 O 0.1892(2) 0.65795(16) 0.45379(5) 0.0363(4) Uani 1 1 d . .
O2 O 0.6868(2) 0.82450(16) 0.37194(4) 0.0299(3) Uani 1 1 d . .
N1 N 0.4071(2) 0.64720(17) 0.38522(5) 0.0225(3) Uani 1 1 d . .
C1 C 0.2542(3) 0.5793(2) 0.41848(6) 0.0244(4) Uani 1 1 d . .
C2 C 0.5813(3) 0.7549(2) 0.40298(6) 0.0235(4) Uani 1 1 d . .
C3 C 0.3556(3) 0.62601(19) 0.32919(6) 0.0207(4) Uani 1 1 d . .
C4 C 0.1464(3) 0.6804(2) 0.30632(6) 0.0237(4) Uani 1 1 d . .
H4 H 0.0419 0.7316 0.3267 0.028 Uiso 1 1 calc R U
C5 C 0.0906(3) 0.6594(2) 0.25309(7) 0.0305(4) Uani 1 1 d . .
H5 H -0.0522 0.6971 0.2369 0.037 Uiso 1 1 calc R U
C6 C 0.2437(3) 0.5833(2) 0.22368(7) 0.0331(4) Uani 1 1 d . .
H6 H 0.2049 0.5677 0.1874 0.040 Uiso 1 1 calc R U
C7 C 0.4533(3) 0.5301(2) 0.24716(7) 0.0316(4) Uani 1 1 d . .
H7 H 0.5577 0.4782 0.2269 0.038 Uiso 1 1 calc R U
C8 C 0.5110(3) 0.5523(2) 0.29995(7) 0.0257(4) Uani 1 1 d . .
H8 H 0.6555 0.5174 0.3160 0.031 Uiso 1 1 calc R U
C9 C 0.1903(3) 0.4069(2) 0.40963(6) 0.0230(4) Uani 1 1 d . .
C10 C -0.0097(3) 0.3490(2) 0.42880(6) 0.0249(4) Uani 1 1 d . .
H10 H -0.1102 0.4227 0.4432 0.030 Uiso 1 1 calc R U
C11 C -0.0593(3) 0.1862(2) 0.42665(7) 0.0299(4) Uani 1 1 d . .
H11 H -0.1957 0.1480 0.4392 0.036 Uiso 1 1 calc R U
C12 C 0.0867(3) 0.0769(2) 0.40643(7) 0.0308(4) Uani 1 1 d . .
H12 H 0.0525 -0.0360 0.4057 0.037 Uiso 1 1 calc R U
C13 C 0.2839(3) 0.1337(2) 0.38726(7) 0.0294(4) Uani 1 1 d . .
H13 H 0.3836 0.0591 0.3730 0.035 Uiso 1 1 calc R U
C14 C 0.3366(3) 0.2976(2) 0.38873(6) 0.0239(4) Uani 1 1 d . .
H14 H 0.4718 0.3354 0.3756 0.029 Uiso 1 1 calc R U
C15 C 0.6380(3) 0.7765(2) 0.46090(7) 0.0332(4) Uani 1 1 d . .
H15A H 0.7980 0.8099 0.4683 0.050 Uiso 1 1 calc R U
H15B H 0.6142 0.6735 0.4786 0.050 Uiso 1 1 calc R U
H15C H 0.5386 0.8601 0.4734 0.050 Uiso 1 1 calc R U

loop_
_atom_site_aniso_label
_atom_site_aniso_U_11
_atom_site_aniso_U_22
_atom_site_aniso_U_33
_atom_site_aniso_U_23
_atom_site_aniso_U_13
_atom_site_aniso_U_12
O1 0.0460(8) 0.0340(7) 0.0326(7) -0.0084(6) 0.0211(6) -0.0070(6)
O2 0.0286(6) 0.0372(7) 0.0244(6) 0.0006(5) 0.0056(5) -0.0089(5)
N1 0.0250(7) 0.0236(7) 0.0191(7) -0.0020(5) 0.0039(5) -0.0025(6)
C1 0.0262(8) 0.0290(9) 0.0188(8) 0.0010(7) 0.0057(6) 0.0001(7)
C2 0.0236(8) 0.0243(8) 0.0226(8) 0.0002(7) 0.0022(6) 0.0018(7)
C3 0.0245(8) 0.0203(8) 0.0176(8) -0.0003(6) 0.0032(6) -0.0047(6)
C4 0.0223(8) 0.0267(9) 0.0230(8) -0.0005(7) 0.0062(6) -0.0016(7)
C5 0.0264(9) 0.0382(10) 0.0258(9) 0.0016(7) -0.0026(7) -0.0037(8)
C6 0.0435(11) 0.0386(10) 0.0173(8) -0.0031(7) 0.0035(7) -0.0086(8)
C7 0.0359(10) 0.0327(10) 0.0287(9) -0.0050(7) 0.0155(7) -0.0010(8)
C8 0.0233(8) 0.0268(9) 0.0280(9) -0.0006(7) 0.0064(6) -0.0008(7)
C9 0.0257(8) 0.0271(9) 0.0158(7) 0.0031(6) 0.0010(6) 0.0012(7)
C10 0.0217(8) 0.0331(9) 0.0200(8) 0.0022(7) 0.0031(6) 0.0025(7)
C11 0.0232(8) 0.0358(10) 0.0300(9) 0.0039(8) -0.0006(7) -0.0071(7)
C12 0.0339(10) 0.0286(9) 0.0289(9) 0.0014(7) -0.0019(7) -0.0061(8)
C13 0.0327(9) 0.0290(9) 0.0268(9) -0.0002(7) 0.0047(7) 0.0012(7)
C14 0.0231(8) 0.0273(9) 0.0218(8) 0.0031(7) 0.0051(6) 0.0013(7)
C15 0.0342(10) 0.0410(11) 0.0237(9) 0.0015(8) -0.0010(7) -0.0072(8)

loop_
_atom_type_symbol
_atom_type_description
_atom_type_scat_dispersion_real
_atom_type_scat_dispersion_imag
_atom_type_scat_source
C C 0.0181 0.0091 'International Tables Vol C Tables 4.2.6.8 and 6.1.1.4'
H H 0.0000 0.0000 'International Tables Vol C Tables 4.2.6.8 and 6.1.1.4'
N N 0.0311 0.0180 'International Tables Vol C Tables 4.2.6.8 and 6.1.1.4'
O O 0.0492 0.0322 'International Tables Vol C Tables 4.2.6.8 and 6.1.1.4'

loop_
_geom_angle_atom_site_label_1
_geom_angle_atom_site_label_2
_geom_angle_atom_site_label_3
_geom_angle
C2 N1 C1 122.69(13)
C2 N1 C3 118.10(13)
C1 N1 C3 118.34(13)
O1 C1 N1 120.99(16)
O1 C1 C9 122.19(15)
N1 C1 C9 116.73(14)
O2 C2 N1 119.54(15)
O2 C2 C15 121.84(15)
N1 C2 C15 118.59(14)
C4 C3 C8 121.16(15)
C4 C3 N1 117.92(14)
C8 C3 N1 120.92(14)
C3 C4 C5 119.30(15)
C3 C4 H4 120.3
C5 C4 H4 120.3
C6 C5 C4 119.89(16)
C6 C5 H5 120.1
C4 C5 H5 120.1
C7 C6 C5 120.10(16)
C7 C6 H6 119.9
C5 C6 H6 119.9
C8 C7 C6 120.30(16)
C8 C7 H7 119.9
C6 C7 H7 119.9
C7 C8 C3 119.24(16)
C7 C8 H8 120.4
C3 C8 H8 120.4
C14 C9 C10 119.46(16)
C14 C9 C1 121.46(15)
C10 C9 C1 118.60(15)
C11 C10 C9 119.94(16)
C11 C10 H10 120.0
C9 C10 H10 120.0
C10 C11 C12 120.82(16)
C10 C11 H11 119.6
C12 C11 H11 119.6
C11 C12 C13 119.40(17)
C11 C12 H12 120.3
C13 C12 H12 120.3
C14 C13 C12 120.73(17)
C14 C13 H13 119.6
C12 C13 H13 119.6
C13 C14 C9 119.64(16)
C13 C14 H14 120.2
C9 C14 H14 120.2
C2 C15 H15A 109.5
C2 C15 H15B 109.5
H15A C15 H15B 109.5
C2 C15 H15C 109.5
H15A C15 H15C 109.5
H15B C15 H15C 109.5

loop_
_geom_bond_atom_site_label_1
_geom_bond_atom_site_label_2
_geom_bond_distance
O1 C1 1.213(2)
O2 C2 1.209(2)
N1 C2 1.395(2)
N1 C1 1.423(2)
N1 C3 1.4585(19)
C1 C9 1.479(2)
C2 C15 1.509(2)
C3 C4 1.382(2)
C3 C8 1.386(2)
C4 C5 1.391(2)
C4 H4 0.9500
C5 C6 1.388(3)
C5 H5 0.9500
C6 C7 1.386(3)
C6 H6 0.9500
C7 C8 1.383(2)
C7 H7 0.9500
C8 H8 0.9500
C9 C14 1.393(2)
C9 C10 1.407(2)
C10 C11 1.371(3)
C10 H10 0.9500
C11 C12 1.384(3)
C11 H11 0.9500
C12 C13 1.389(3)
C12 H12 0.9500
C13 C14 1.384(2)
C13 H13 0.9500
C14 H14 0.9500
C15 H15A 0.9800
C15 H15B 0.9800
C15 H15C 0.9800
